data_7204444
loop_
_publ_author_name
'Paola Deplano'
'Laura Leoni'
'Maria Laura Mercuri'
'John A. Schlueter'
'Urs Geiser'
'Hau H. Wang'
'Aravinda M. Kini'
'Jamie L. Manson'
'Carlos J. G\'omez-Garc\'ia'
'Eugenio Coronado'
'H.-J. Koo'
'M.-H. Whangbo'

_publ_section_title
;
 A two-dimensional radical salt based upon BEDT-TTF and the dimeric,
 magnetic anion [Fe(tdas)2]22&#x2212;: (BEDT-TTF)2[Fe(tdas)2](tdas =
 1,2,5-thiadiazole-3,4-dithiolate)
;
_journal_issue 12
_journal_name_full 'J. Mater. Chem.'
_journal_page_first 3570
_journal_page_last 3577
_journal_paper_doi 10.1039/b204435h
_journal_volume 12
_journal_year 2002
_chemical_formula_moiety '(C10 H8 S8)2 Fe (C2 S3 N2)2'
_chemical_formula_sum 'C24 H16 Fe N4 S22'
_chemical_formula_weight 1121.58
_chemical_name_systematic
; 
Bis(ethylenedithio)tetrathiafulvalenium bis(1,2,5-thiadizole-3,4-dithiol) 
iron(III)
;
_space_group_IT_number 14
_symmetry_cell_setting monoclinic
_symmetry_space_group_name_Hall '-P 2ybc'
_symmetry_space_group_name_H-M 'P 1 21/c 1'
_atom_sites_solution_hydrogens geom
_atom_sites_solution_primary direct
_atom_sites_solution_secondary difmap
_audit_creation_method SHELXL-97
_cell_angle_alpha 90.00
_cell_angle_beta 98.070(6)
_cell_angle_gamma 90.00
_cell_formula_units_Z 2
_cell_length_a 11.6342(12)
_cell_length_b 4.1608(5)
_cell_length_c 40.513(5)
_cell_measurement_reflns_used 2939
_cell_measurement_temperature 298(2)
_cell_measurement_theta_max 28.36
_cell_measurement_theta_min 1.77
_cell_volume 1941.7(4)
_computing_cell_refinement 'Bruker SMART'
_computing_data_collection 'Bruker SMART'
_computing_data_reduction 'Bruker SHELXTL'
_computing_molecular_graphics 'Bruker SHELXTL'
_computing_publication_material 'Bruker SHELXTL'
_computing_structure_refinement 'SHELXL-97 (Sheldrick, 1997)'
_computing_structure_solution 'SHELXS-97 (Sheldrick, 1990)'
_diffrn_ambient_temperature 298(2)
_diffrn_measured_fraction_theta_full 0.946
_diffrn_measured_fraction_theta_max 0.946
_diffrn_measurement_device_type 'CCD area detector'
_diffrn_measurement_method 'phi and omega scans'
_diffrn_radiation_monochromator graphite
_diffrn_radiation_source 'fine-focus sealed tube'
_diffrn_radiation_type MoK\a
_diffrn_radiation_wavelength 0.71073
_diffrn_reflns_av_R_equivalents 0.1211
_diffrn_reflns_av_sigmaI/netI 0.1148
_diffrn_reflns_limit_h_max 15
_diffrn_reflns_limit_h_min -15
_diffrn_reflns_limit_k_max 5
_diffrn_reflns_limit_k_min -5
_diffrn_reflns_limit_l_max 53
_diffrn_reflns_limit_l_min -37
_diffrn_reflns_number 12582
_diffrn_reflns_theta_full 28.36
_diffrn_reflns_theta_max 28.36
_diffrn_reflns_theta_min 1.77
_diffrn_standards_decay_% 0
_exptl_absorpt_coefficient_mu 1.603
_exptl_absorpt_correction_type none
_exptl_crystal_colour black
_exptl_crystal_density_diffrn 1.918
_exptl_crystal_density_method 'not measured'
_exptl_crystal_description 'triangular plate'
_exptl_crystal_F_000 1132
_exptl_crystal_size_max 0.38
_exptl_crystal_size_mid 0.23
_exptl_crystal_size_min 0.07
_refine_diff_density_max 2.104
_refine_diff_density_min -1.919
_refine_diff_density_rms 0.310
_refine_ls_extinction_method none
_refine_ls_goodness_of_fit_ref 2.569
_refine_ls_hydrogen_treatment mixed
_refine_ls_matrix_type full
_refine_ls_number_parameters 230
_refine_ls_number_reflns 4620
_refine_ls_number_restraints 0
_refine_ls_restrained_S_all 2.569
_refine_ls_R_factor_all 0.2474
_refine_ls_R_factor_gt 0.1918
_refine_ls_shift/su_max 0.078
_refine_ls_shift/su_mean 0.010
_refine_ls_structure_factor_coef Fsqd
_refine_ls_weighting_details 'calc w=1/[\s^2^(Fo^2^)+(0.1000P)^2^+0.0000P] where P=(Fo^2^+2Fc^2^)/3'
_refine_ls_weighting_scheme calc
_refine_ls_wR_factor_gt 0.4787
_refine_ls_wR_factor_ref 0.4876
_reflns_number_gt 2582
_reflns_number_total 4620
_reflns_threshold_expression >2sigma(I)
_cod_data_source_file b204435h.txt
_cod_data_source_block etfetdas
_cod_depositor_comments
;
The following automatic conversions were performed:
'_symmetry_cell_setting' value 'Monoclinic' changed to 'monoclinic'
according to '/home/saulius/struct/CIF-dictionaries/cif_core.dic'
dictionary named 'cif_core.dic' version 2.4.1 from 2010-06-29.

Automatic conversion script
Id: cif_fix_enum 1527 2010-12-29 10:47:43Z saulius 
;
_cod_original_sg_symbol_H-M P2(1)/c
_cod_database_code 7204444

loop_
_symmetry_equiv_pos_as_xyz
'x, y, z'
'-x, y+1/2, -z+1/2'
'-x, -y, -z'
'x, -y-1/2, z-1/2'

loop_
_atom_site_label
_atom_site_type_symbol
_atom_site_fract_x
_atom_site_fract_y
_atom_site_fract_z
_atom_site_U_iso_or_equiv
_atom_site_adp_type
_atom_site_occupancy
_atom_site_symmetry_multiplicity
_atom_site_calc_flag
_atom_site_refinement_flags
_atom_site_disorder_assembly
_atom_site_disorder_group
S1 S 0.8393(4) 0.5542(14) 0.18962(10) 0.0513(13) Uani 1 1 d . . .
S2 S 0.6059(4) 0.2936(14) 0.18970(10) 0.0543(14) Uani 1 1 d . . .
S3 S 0.8791(4) 0.5435(14) 0.27016(10) 0.0525(14) Uani 1 1 d . . .
S4 S 0.6426(4) 0.2923(15) 0.26994(10) 0.0560(14) Uani 1 1 d . . .
S5 S 0.8306(4) 0.5648(13) 0.11679(10) 0.0478(12) Uani 1 1 d . . .
S6 S 0.5446(4) 0.2824(13) 0.11657(11) 0.0518(13) Uani 1 1 d . . .
S7 S 0.9370(4) 0.5709(13) 0.34282(10) 0.0479(12) Uani 1 1 d . . .
S8 S 0.6544(4) 0.2657(14) 0.34253(10) 0.0525(13) Uani 1 1 d . . .
C1 C 0.7344(17) 0.422(5) 0.2119(3) 0.047(5) Uani 1 1 d . . .
C2 C 0.7484(13) 0.414(4) 0.2473(3) 0.037(4) Uani 1 1 d . . .
C3 C 0.7567(14) 0.477(4) 0.1501(4) 0.038(4) Uani 1 1 d . . .
C4 C 0.6524(15) 0.371(4) 0.1504(4) 0.040(4) Uani 1 1 d . . .
C5 C 0.8347(15) 0.473(4) 0.3094(4) 0.044(4) Uani 1 1 d . . .
C6 C 0.7217(15) 0.360(4) 0.3088(3) 0.037(4) Uani 1 1 d . . .
C7 C 0.7354(17) 0.382(5) 0.0847(4) 0.051(5) Uani 1 1 d . . .
H7A H 0.7583 0.4475 0.0636 0.061 Uiso 1 1 calc R . .
H7B H 0.7467 0.1510 0.0865 0.061 Uiso 1 1 calc R . .
C8 C 0.6112(16) 0.447(5) 0.0834(4) 0.050(5) Uani 1 1 d . . .
H8A H 0.5713 0.3629 0.0625 0.060 Uiso 1 1 calc R . .
H8B H 0.5999 0.6776 0.0831 0.060 Uiso 1 1 calc R . .
C9 C 0.8766(14) 0.386(4) 0.3764(3) 0.041(4) Uani 1 1 d . . .
H9A H 0.8879 0.1551 0.3753 0.049 Uiso 1 1 calc R . .
H9B H 0.9185 0.4611 0.3973 0.049 Uiso 1 1 calc R . .
C10 C 0.7464(18) 0.455(5) 0.3759(4) 0.059(6) Uani 1 1 d . . .
H10A H 0.7342 0.6852 0.3743 0.071 Uiso 1 1 calc R . .
H10B H 0.7237 0.3837 0.3968 0.071 Uiso 1 1 calc R . .
Fe1 Fe 0.0019(5) 0.6117(11) -0.00489(13) 0.0481(14) Uiso 0.50 1 d P . .
S11 S 0.0983(5) 0.146(2) -0.02838(13) 0.089(2) Uani 1 1 d . . .
S12 S 0.1314(6) 0.4530(17) 0.04596(12) 0.088(2) Uani 1 1 d . . .
S13 S 0.4039(7) -0.0797(19) 0.02595(15) 0.091(2) Uani 1 1 d . . .
N1 N 0.304(2) -0.055(6) -0.0078(5) 0.105(9) Uani 1 1 d . . .
N2 N 0.332(2) 0.131(6) 0.0501(5) 0.102(8) Uani 1 1 d . . .
C11 C 0.2264(19) 0.130(6) -0.0015(4) 0.068(7) Uani 1 1 d . . .
C12 C 0.237(2) 0.213(7) 0.0330(5) 0.078(8) Uani 1 1 d . . .

loop_
_atom_site_aniso_label
_atom_site_aniso_U_11
_atom_site_aniso_U_22
_atom_site_aniso_U_33
_atom_site_aniso_U_23
_atom_site_aniso_U_13
_atom_site_aniso_U_12
S1 0.043(3) 0.088(4) 0.0201(19) -0.004(2) -0.0033(18) -0.011(2)
S2 0.048(3) 0.091(4) 0.023(2) 0.002(2) 0.0004(19) -0.009(3)
S3 0.042(3) 0.093(4) 0.0211(19) 0.002(2) 0.0014(18) -0.014(2)
S4 0.047(3) 0.101(4) 0.0195(19) 0.001(2) 0.0030(18) -0.014(3)
S5 0.044(2) 0.074(3) 0.0235(19) 0.008(2) -0.0010(17) -0.010(2)
S6 0.046(3) 0.076(3) 0.031(2) -0.008(2) -0.0027(19) -0.005(2)
S7 0.045(3) 0.072(3) 0.024(2) 0.003(2) -0.0028(18) -0.015(2)
S8 0.050(3) 0.082(3) 0.026(2) 0.009(2) 0.009(2) -0.001(3)
C1 0.069(12) 0.060(11) 0.011(7) 0.003(8) -0.006(7) 0.003(9)
C2 0.043(9) 0.055(10) 0.012(6) -0.009(7) 0.005(6) -0.011(8)
C3 0.040(9) 0.048(10) 0.026(8) -0.007(7) 0.002(7) -0.003(7)
C4 0.052(11) 0.048(10) 0.022(7) -0.010(7) 0.011(7) 0.010(8)
C5 0.043(10) 0.052(11) 0.034(9) -0.006(8) -0.002(8) 0.006(8)
C6 0.056(11) 0.040(9) 0.011(6) -0.004(6) -0.013(6) 0.008(8)
C7 0.076(14) 0.047(10) 0.030(9) -0.006(8) 0.008(9) -0.017(10)
C8 0.059(12) 0.066(12) 0.021(8) -0.001(8) -0.009(8) -0.020(10)
C9 0.058(11) 0.062(11) 0.002(6) -0.003(7) 0.007(6) 0.001(9)
C10 0.082(14) 0.068(13) 0.026(9) 0.014(9) 0.001(9) 0.044(11)
S11 0.074(4) 0.159(6) 0.038(3) -0.052(4) 0.021(3) -0.060(4)
S12 0.122(5) 0.115(5) 0.031(3) -0.022(3) 0.021(3) -0.079(4)
S13 0.121(6) 0.103(5) 0.042(3) 0.001(3) -0.014(3) -0.015(4)
N1 0.14(2) 0.113(18) 0.052(11) 0.042(13) -0.038(13) -0.068(16)
N2 0.15(2) 0.109(16) 0.042(10) 0.036(12) -0.013(13) -0.059(16)
C11 0.077(15) 0.110(19) 0.015(8) -0.032(10) -0.007(9) 0.037(14)
C12 0.096(18) 0.102(18) 0.038(11) -0.018(13) 0.010(12) -0.055(16)

loop_
_atom_type_symbol
_atom_type_description
_atom_type_scat_dispersion_real
_atom_type_scat_dispersion_imag
_atom_type_scat_source
C C 0.0033 0.0016 'International Tables Vol C Tables 4.2.6.8 and 6.1.1.4'
H H 0.0000 0.0000 'International Tables Vol C Tables 4.2.6.8 and 6.1.1.4'
N N 0.0061 0.0033 'International Tables Vol C Tables 4.2.6.8 and 6.1.1.4'
S S 0.1246 0.1234 'International Tables Vol C Tables 4.2.6.8 and 6.1.1.4'
Fe Fe 0.3463 0.8444 'International Tables Vol C Tables 4.2.6.8 and 6.1.1.4'

loop_
_geom_angle_atom_site_label_1
_geom_angle_atom_site_label_2
_geom_angle_atom_site_label_3
_geom_angle
_geom_angle_site_symmetry_1
_geom_angle_site_symmetry_3
_geom_angle_publ_flag
C1 S1 C3 94.8(8) . . ?
C1 S2 C4 93.5(8) . . ?
C2 S3 C5 94.7(7) . . ?
C2 S4 C6 96.2(8) . . ?
C3 S5 C7 98.9(8) . . ?
C4 S6 C8 99.7(8) . . ?
C5 S7 C9 101.2(8) . . ?
C6 S8 C10 102.1(9) . . ?
C2 C1 S1 123.5(14) . . ?
C2 C1 S2 119.4(14) . . ?
S1 C1 S2 117.1(8) . . ?
C1 C2 S4 123.9(13) . . ?
C1 C2 S3 119.7(12) . . ?
S4 C2 S3 116.4(8) . . ?
C4 C3 S5 130.2(13) . . ?
C4 C3 S1 116.3(12) . . ?
S5 C3 S1 113.5(9) . . ?
C3 C4 S6 129.2(13) . . ?
C3 C4 S2 118.2(13) . . ?
S6 C4 S2 112.6(10) . . ?
C6 C5 S7 129.6(13) . . ?
C6 C5 S3 116.0(12) . . ?
S7 C5 S3 114.4(10) . . ?
C5 C6 S8 127.0(12) . . ?
C5 C6 S4 116.6(12) . . ?
S8 C6 S4 116.3(10) . . ?
C8 C7 S5 117.5(13) . . ?
C7 C8 S6 115.7(13) . . ?
C10 C9 S7 113.6(12) . . ?
C9 C10 S8 114.3(12) . . ?
Fe1 Fe1 S12 97.0(7) 3_565 3_565 ?
Fe1 Fe1 S11 97.4(6) 3_565 3_565 ?
S12 Fe1 S11 98.6(3) 3_565 3_565 ?
Fe1 Fe1 S12 58.9(6) 3_565 . ?
S12 Fe1 S12 155.9(2) 3_565 . ?
S11 Fe1 S12 85.6(3) 3_565 . ?
Fe1 Fe1 S11 58.9(6) 3_565 . ?
S12 Fe1 S11 85.4(3) 3_565 . ?
S11 Fe1 S11 156.2(2) 3_565 . ?
S12 Fe1 S11 81.7(3) . . ?
Fe1 Fe1 S11 158.2(7) 3_565 1_565 ?
S12 Fe1 S11 96.9(3) 3_565 1_565 ?
S11 Fe1 S11 97.0(2) 3_565 1_565 ?
S12 Fe1 S11 106.1(3) . 1_565 ?
S11 Fe1 S11 105.8(3) . 1_565 ?
C11 S11 Fe1 96.8(6) . 3_565 ?
C11 S11 Fe1 100.5(7) . . ?
Fe1 S11 Fe1 23.8(2) 3_565 . ?
C11 S11 Fe1 96.4(10) . 1_545 ?
Fe1 S11 Fe1 83.0(2) 3_565 1_545 ?
Fe1 S11 Fe1 105.8(3) . 1_545 ?
C12 S12 Fe1 99.3(8) . 3_565 ?
C12 S12 Fe1 106.2(8) . . ?
Fe1 S12 Fe1 24.1(2) 3_565 . ?
N2 S13 N1 95.8(14) . . ?
C11 N1 S13 108.2(19) . . ?
C12 N2 S13 107.4(17) . . ?
N1 C11 C12 113(2) . . ?
N1 C11 S11 118.9(16) . . ?
C12 C11 S11 124.0(18) . . ?
N2 C12 C11 115(2) . . ?
N2 C12 S12 127(2) . . ?
C11 C12 S12 118(2) . . ?

loop_
_geom_bond_atom_site_label_1
_geom_bond_atom_site_label_2
_geom_bond_distance
_geom_bond_site_symmetry_2
_geom_bond_publ_flag
S1 C1 1.709(19) . ?
S1 C3 1.778(16) . ?
S2 C1 1.719(19) . ?
S2 C4 1.783(16) . ?
S3 C2 1.750(16) . ?
S3 C5 1.762(17) . ?
S4 C2 1.712(15) . ?
S4 C6 1.733(14) . ?
S5 C3 1.736(16) . ?
S5 C7 1.760(17) . ?
S6 C4 1.761(17) . ?
S6 C8 1.780(17) . ?
S7 C5 1.722(17) . ?
S7 C9 1.789(15) . ?
S8 C6 1.712(16) . ?
S8 C10 1.78(2) . ?
C1 C2 1.420(19) . ?
C3 C4 1.29(2) . ?
C5 C6 1.39(2) . ?
C7 C8 1.46(3) . ?
C9 C10 1.54(2) . ?
Fe1 Fe1 1.014(9) 3_565 ?
Fe1 S12 2.126(8) 3_565 ?
Fe1 S11 2.154(8) 3_565 ?
Fe1 S12 2.465(9) . ?
Fe1 S11 2.495(9) . ?
Fe1 S11 2.720(8) 1_565 ?
S11 C11 1.72(2) . ?
S11 Fe1 2.154(8) 3_565 ?
S11 Fe1 2.720(8) 1_545 ?
S12 C12 1.72(3) . ?
S12 Fe1 2.126(8) 3_565 ?
S13 N2 1.63(3) . ?
S13 N1 1.67(2) . ?
N1 C11 1.24(3) . ?
N2 C12 1.27(3) . ?
C11 C12 1.43(3) . ?
